data_4029562
loop_
_publ_author_name
'Casarini, Daniele'
'Lunazzi, Lodovico'
'Mazzanti, Andrea'

_publ_contact_author
;
Dr. Andrea Mazzanti
University of Bologna
Department of Organic Chemistry A.Mangini
Viale Risorgimento 4
40136 Bologna
Italy
;
_publ_section_title
;
 Correlated rotations in benzylfluorene derivatives: structure,
 conformation, and stereodynamics.
;
_journal_issue 7
_journal_name_full 'The Journal of organic chemistry'
_journal_page_first 2811
_journal_page_last 2818
_journal_paper_doi 10.1021/jo7026917
_journal_volume 73
_journal_year 2008
_chemical_formula_sum 'C23 H22'
_chemical_formula_weight 298.41
_chemical_melting_point 94
_chemical_name_common 'compound 2'
_chemical_name_systematic
; 
 9-(2,4,6-trimethylbenzyl)-9H-fluorene  
;
_space_group_IT_number 14
_symmetry_cell_setting monoclinic
_symmetry_space_group_name_Hall '-P 2ybc'
_symmetry_space_group_name_H-M 'P 1 21/c 1'
_atom_sites_solution_hydrogens geom
_atom_sites_solution_primary direct
_atom_sites_solution_secondary difmap
_audit_creation_date 19/07/2007
_audit_creation_method SHELXL-97
_audit_update_record 14/12/2007
_cell_angle_alpha 90.00
_cell_angle_beta 112.882(2)
_cell_angle_gamma 90.00
_cell_formula_units_Z 4
_cell_length_a 10.134(2)
_cell_length_b 15.891(3)
_cell_length_c 11.545(2)
_cell_measurement_temperature 273(2)
_cell_volume 1712.9(6)
_computing_cell_refinement 'Bruker APEX v1.0.27'
_computing_data_collection 'Bruker APEX v1.0.27'
_computing_structure_refinement 'SHELXL-97 (Sheldrick, 1997)'
_computing_structure_solution 'SHELXS-97 (Sheldrick, 1990)'
_diffrn_ambient_temperature 273(2)
_diffrn_measured_fraction_theta_full 0.937
_diffrn_measured_fraction_theta_max 0.937
_diffrn_measurement_device_type 'Bruker APEX 2'
_diffrn_measurement_method 'Phi and omega scans'
_diffrn_radiation_monochromator graphite
_diffrn_radiation_source 'fine-focus sealed tube'
_diffrn_radiation_type MoK\a
_diffrn_radiation_wavelength 0.71073
_diffrn_reflns_av_R_equivalents 0.0306
_diffrn_reflns_av_sigmaI/netI 0.0226
_diffrn_reflns_limit_h_max 13
_diffrn_reflns_limit_h_min -12
_diffrn_reflns_limit_k_max 21
_diffrn_reflns_limit_k_min -21
_diffrn_reflns_limit_l_max 15
_diffrn_reflns_limit_l_min -15
_diffrn_reflns_number 19148
_diffrn_reflns_theta_full 28.64
_diffrn_reflns_theta_max 28.64
_diffrn_reflns_theta_min 2.18
_exptl_absorpt_coefficient_mu 0.065
_exptl_absorpt_correction_T_max 0.9745
_exptl_absorpt_correction_T_min 0.9499
_exptl_absorpt_correction_type empirical
_exptl_crystal_colour colourless
_exptl_crystal_density_diffrn 1.157
_exptl_crystal_density_method 'not measured'
_exptl_crystal_description brick
_exptl_crystal_F_000 640
_exptl_crystal_size_max 0.80
_exptl_crystal_size_mid 0.40
_exptl_crystal_size_min 0.40
_refine_diff_density_max 0.163
_refine_diff_density_min -0.179
_refine_diff_density_rms 0.031
_refine_ls_extinction_coef 0.097(5)
_refine_ls_extinction_expression Fc^*^=kFc[1+0.001xFc^2^\l^3^/sin(2\q)]^-1/4^
_refine_ls_extinction_method SHELXL
_refine_ls_goodness_of_fit_ref 1.038
_refine_ls_hydrogen_treatment constr
_refine_ls_matrix_type full
_refine_ls_number_parameters 212
_refine_ls_number_reflns 4127
_refine_ls_number_restraints 0
_refine_ls_restrained_S_all 1.038
_refine_ls_R_factor_all 0.0562
_refine_ls_R_factor_gt 0.0451
_refine_ls_shift/su_max 0.000
_refine_ls_shift/su_mean 0.000
_refine_ls_structure_factor_coef Fsqd
_refine_ls_weighting_details 'calc w=1/[\s^2^(Fo^2^)+(0.0669P)^2^+0.2066P] where P=(Fo^2^+2Fc^2^)/3'
_refine_ls_weighting_scheme calc
_refine_ls_wR_factor_gt 0.1247
_refine_ls_wR_factor_ref 0.1349
_reflns_number_gt 3233
_reflns_number_total 4127
_reflns_threshold_expression >2sigma(I)
_cod_data_source_file jo7026917-file003.cif
_cod_data_source_block fluorene
_cod_original_sg_symbol_H-M 'P 21/c'
_cod_database_code 4029562

loop_
_symmetry_equiv_pos_as_xyz
'x, y, z'
'-x, y+1/2, -z+1/2'
'-x, -y, -z'
'x, -y-1/2, z-1/2'

loop_
_atom_site_label
_atom_site_type_symbol
_atom_site_fract_x
_atom_site_fract_y
_atom_site_fract_z
_atom_site_U_iso_or_equiv
_atom_site_adp_type
_atom_site_occupancy
_atom_site_symmetry_multiplicity
_atom_site_calc_flag
_atom_site_refinement_flags
C1 C 0.24897(12) 0.08971(8) 0.55434(10) 0.0513(3) Uani 1 1 d .
C2 C 0.36840(13) 0.07850(10) 0.52555(12) 0.0646(3) Uani 1 1 d .
H2 H 0.4367 0.0381 0.5674 0.077 Uiso 1 1 calc R
C3 C 0.38467(16) 0.12817(11) 0.43377(14) 0.0752(4) Uani 1 1 d .
H3 H 0.4650 0.1212 0.4146 0.090 Uiso 1 1 calc R
C4 C 0.28383(18) 0.18782(10) 0.37026(15) 0.0758(4) Uani 1 1 d .
H4 H 0.2968 0.2205 0.3087 0.091 Uiso 1 1 calc R
C5 C 0.16396(16) 0.19957(9) 0.39709(13) 0.0671(4) Uani 1 1 d .
H5 H 0.0955 0.2396 0.3538 0.081 Uiso 1 1 calc R
C6 C 0.14739(12) 0.15045(7) 0.49011(11) 0.0525(3) Uani 1 1 d .
C7 C 0.02991(12) 0.14628(7) 0.53396(11) 0.0529(3) Uani 1 1 d .
C8 C -0.09459(14) 0.19345(9) 0.50103(14) 0.0670(4) Uani 1 1 d .
H8 H -0.1124 0.2378 0.4444 0.080 Uiso 1 1 calc R
C9 C -0.19119(16) 0.17339(11) 0.55367(17) 0.0786(4) Uani 1 1 d .
H9 H -0.2749 0.2046 0.5325 0.094 Uiso 1 1 calc R
C10 C -0.16556(15) 0.10801(12) 0.63692(16) 0.0794(4) Uani 1 1 d .
H10 H -0.2331 0.0949 0.6702 0.095 Uiso 1 1 calc R
C11 C -0.04033(15) 0.06096(10) 0.67247(14) 0.0673(4) Uani 1 1 d .
H11 H -0.0230 0.0171 0.7299 0.081 Uiso 1 1 calc R
C12 C 0.05786(12) 0.08075(8) 0.62061(11) 0.0528(3) Uani 1 1 d .
C13 C 0.20217(12) 0.04151(7) 0.64486(10) 0.0508(3) Uani 1 1 d .
H13 H 0.1893 -0.0180 0.6206 0.061 Uiso 1 1 calc R
C14 C 0.30161(13) 0.04886(8) 0.78582(11) 0.0558(3) Uani 1 1 d .
H14A H 0.3135 0.1080 0.8080 0.067 Uiso 1 1 calc R
H14B H 0.2540 0.0227 0.8350 0.067 Uiso 1 1 calc R
C15 C 0.44806(12) 0.00992(7) 0.82347(10) 0.0507(3) Uani 1 1 d .
C16 C 0.46626(14) -0.07727(8) 0.84279(10) 0.0552(3) Uani 1 1 d .
C17 C 0.60221(15) -0.11193(8) 0.88073(11) 0.0613(3) Uani 1 1 d .
H17 H 0.6129 -0.1698 0.8930 0.074 Uiso 1 1 calc R
C18 C 0.72218(15) -0.06340(9) 0.90086(11) 0.0627(3) Uani 1 1 d .
C19 C 0.70274(14) 0.02232(8) 0.88231(11) 0.0606(3) Uani 1 1 d .
H19 H 0.7824 0.0561 0.8960 0.073 Uiso 1 1 calc R
C20 C 0.56897(13) 0.05994(7) 0.84404(11) 0.0546(3) Uani 1 1 d .
C21 C 0.34153(17) -0.13457(9) 0.82583(14) 0.0739(4) Uani 1 1 d .
H21A H 0.3757 -0.1910 0.8484 0.111 Uiso 1 1 calc R
H21B H 0.2755 -0.1333 0.7396 0.111 Uiso 1 1 calc R
H21C H 0.2940 -0.1159 0.8787 0.111 Uiso 1 1 calc R
C22 C 0.86904(17) -0.10234(11) 0.94277(17) 0.0872(5) Uani 1 1 d .
H22A H 0.9198 -0.0933 1.0313 0.131 Uiso 1 1 calc R
H22B H 0.9209 -0.0769 0.8978 0.131 Uiso 1 1 calc R
H22C H 0.8600 -0.1617 0.9258 0.131 Uiso 1 1 calc R
C23 C 0.55897(16) 0.15431(8) 0.82806(15) 0.0726(4) Uani 1 1 d .
H23A H 0.6519 0.1767 0.8422 0.109 Uiso 1 1 calc R
H23B H 0.5249 0.1783 0.8876 0.109 Uiso 1 1 calc R
H23C H 0.4937 0.1679 0.7443 0.109 Uiso 1 1 calc R

loop_
_atom_site_aniso_label
_atom_site_aniso_U_11
_atom_site_aniso_U_22
_atom_site_aniso_U_33
_atom_site_aniso_U_23
_atom_site_aniso_U_13
_atom_site_aniso_U_12
C1 0.0473(6) 0.0599(7) 0.0453(6) -0.0097(5) 0.0164(5) -0.0045(5)
C2 0.0505(7) 0.0877(9) 0.0570(7) -0.0116(6) 0.0225(6) -0.0003(6)
C3 0.0654(8) 0.1027(12) 0.0683(8) -0.0161(8) 0.0379(7) -0.0183(8)
C4 0.0874(10) 0.0817(10) 0.0684(8) -0.0058(7) 0.0414(8) -0.0228(8)
C5 0.0775(9) 0.0596(7) 0.0634(8) -0.0004(6) 0.0264(7) -0.0075(6)
C6 0.0515(6) 0.0529(6) 0.0508(6) -0.0090(5) 0.0175(5) -0.0072(5)
C7 0.0470(6) 0.0532(6) 0.0549(6) -0.0096(5) 0.0159(5) -0.0032(5)
C8 0.0570(7) 0.0633(8) 0.0752(8) -0.0060(6) 0.0198(6) 0.0062(6)
C9 0.0559(8) 0.0868(10) 0.0929(11) -0.0124(9) 0.0288(7) 0.0109(7)
C10 0.0576(8) 0.1054(12) 0.0862(10) -0.0155(9) 0.0403(8) -0.0045(8)
C11 0.0615(7) 0.0806(9) 0.0655(8) -0.0016(7) 0.0311(6) -0.0050(6)
C12 0.0465(6) 0.0593(7) 0.0524(6) -0.0091(5) 0.0189(5) -0.0039(5)
C13 0.0480(6) 0.0554(6) 0.0475(6) -0.0051(5) 0.0171(5) 0.0003(5)
C14 0.0585(7) 0.0614(7) 0.0458(6) -0.0052(5) 0.0185(5) 0.0022(5)
C15 0.0579(6) 0.0526(6) 0.0370(5) -0.0021(4) 0.0133(4) 0.0016(5)
C16 0.0703(7) 0.0536(6) 0.0387(5) 0.0001(4) 0.0180(5) -0.0027(5)
C17 0.0804(9) 0.0516(6) 0.0453(6) 0.0049(5) 0.0174(6) 0.0092(6)
C18 0.0665(8) 0.0677(8) 0.0447(6) 0.0040(5) 0.0116(5) 0.0139(6)
C19 0.0559(7) 0.0652(8) 0.0506(6) 0.0015(5) 0.0095(5) -0.0015(5)
C20 0.0590(7) 0.0514(6) 0.0439(6) -0.0009(5) 0.0096(5) -0.0002(5)
C21 0.0904(10) 0.0629(8) 0.0642(8) 0.0042(6) 0.0256(7) -0.0149(7)
C22 0.0742(10) 0.0918(11) 0.0803(10) 0.0073(8) 0.0133(8) 0.0245(8)
C23 0.0722(9) 0.0526(7) 0.0749(9) -0.0005(6) 0.0088(7) -0.0045(6)

loop_
_atom_type_symbol
_atom_type_description
_atom_type_scat_dispersion_real
_atom_type_scat_dispersion_imag
_atom_type_scat_source
C C 0.0033 0.0016 'International Tables Vol C Tables 4.2.6.8 and 6.1.1.4'
H H 0.0000 0.0000 'International Tables Vol C Tables 4.2.6.8 and 6.1.1.4'

loop_
_geom_angle_atom_site_label_1
_geom_angle_atom_site_label_2
_geom_angle_atom_site_label_3
_geom_angle
C2 C1 C6 119.61(12)
C2 C1 C13 129.65(12)
C6 C1 C13 110.65(10)
C3 C2 C1 119.10(14)
C3 C2 H2 120.5
C1 C2 H2 120.5
C4 C3 C2 121.08(13)
C4 C3 H3 119.5
C2 C3 H3 119.5
C3 C4 C5 120.66(14)
C3 C4 H4 119.7
C5 C4 H4 119.7
C4 C5 C6 118.66(14)
C4 C5 H5 120.7
C6 C5 H5 120.7
C5 C6 C1 120.89(12)
C5 C6 C7 130.62(12)
C1 C6 C7 108.40(10)
C8 C7 C12 120.62(12)
C8 C7 C6 130.94(12)
C12 C7 C6 108.42(10)
C9 C8 C7 118.77(14)
C9 C8 H8 120.6
C7 C8 H8 120.6
C10 C9 C8 120.83(13)
C10 C9 H9 119.6
C8 C9 H9 119.6
C9 C10 C11 121.15(13)
C9 C10 H10 119.4
C11 C10 H10 119.4
C12 C11 C10 118.55(14)
C12 C11 H11 120.7
C10 C11 H11 120.7
C11 C12 C7 120.07(12)
C11 C12 C13 129.28(12)
C7 C12 C13 110.65(10)
C12 C13 C1 101.75(9)
C12 C13 C14 110.51(9)
C1 C13 C14 115.90(10)
C12 C13 H13 109.5
C1 C13 H13 109.5
C14 C13 H13 109.5
C15 C14 C13 115.91(9)
C15 C14 H14A 108.3
C13 C14 H14A 108.3
C15 C14 H14B 108.3
C13 C14 H14B 108.3
H14A C14 H14B 107.4
C20 C15 C16 118.73(11)
C20 C15 C14 120.94(11)
C16 C15 C14 120.30(11)
C17 C16 C15 119.67(11)
C17 C16 C21 118.74(12)
C15 C16 C21 121.58(12)
C18 C17 C16 122.19(12)
C18 C17 H17 118.9
C16 C17 H17 118.9
C19 C18 C17 117.49(12)
C19 C18 C22 121.21(14)
C17 C18 C22 121.30(13)
C18 C19 C20 122.49(12)
C18 C19 H19 118.8
C20 C19 H19 118.8
C19 C20 C15 119.44(11)
C19 C20 C23 118.54(12)
C15 C20 C23 122.01(11)
C16 C21 H21A 109.5
C16 C21 H21B 109.5
H21A C21 H21B 109.5
C16 C21 H21C 109.5
H21A C21 H21C 109.5
H21B C21 H21C 109.5
C18 C22 H22A 109.5
C18 C22 H22B 109.5
H22A C22 H22B 109.5
C18 C22 H22C 109.5
H22A C22 H22C 109.5
H22B C22 H22C 109.5
C20 C23 H23A 109.5
C20 C23 H23B 109.5
H23A C23 H23B 109.5
C20 C23 H23C 109.5
H23A C23 H23C 109.5
H23B C23 H23C 109.5

loop_
_geom_bond_atom_site_label_1
_geom_bond_atom_site_label_2
_geom_bond_distance
C1 C2 1.3856(16)
C1 C6 1.3954(17)
C1 C13 1.5130(16)
C2 C3 1.382(2)
C2 H2 0.9300
C3 C4 1.377(2)
C3 H3 0.9300
C4 C5 1.378(2)
C4 H4 0.9300
C5 C6 1.3896(18)
C5 H5 0.9300
C6 C7 1.4652(17)
C7 C8 1.3875(17)
C7 C12 1.3946(17)
C8 C9 1.375(2)
C8 H8 0.9300
C9 C10 1.370(2)
C9 H9 0.9300
C10 C11 1.390(2)
C10 H10 0.9300
C11 C12 1.3822(17)
C11 H11 0.9300
C12 C13 1.5125(16)
C13 C14 1.5500(16)
C13 H13 0.9800
C14 C15 1.5075(16)
C14 H14A 0.9700
C14 H14B 0.9700
C15 C20 1.4011(17)
C15 C16 1.4041(17)
C16 C17 1.3871(18)
C16 C21 1.5076(19)
C17 C18 1.381(2)
C17 H17 0.9300
C18 C19 1.3811(19)
C18 C22 1.5073(19)
C19 C20 1.3873(17)
C19 H19 0.9300
C20 C23 1.5095(17)
C21 H21A 0.9600
C21 H21B 0.9600
C21 H21C 0.9600
C22 H22A 0.9600
C22 H22B 0.9600
C22 H22C 0.9600
C23 H23A 0.9600
C23 H23B 0.9600
C23 H23C 0.9600

loop_
_geom_torsion_atom_site_label_1
_geom_torsion_atom_site_label_2
_geom_torsion_atom_site_label_3
_geom_torsion_atom_site_label_4
_geom_torsion
C6 C1 C2 C3 0.26(18)
C13 C1 C2 C3 176.60(12)
C1 C2 C3 C4 -0.5(2)
C2 C3 C4 C5 0.2(2)
C3 C4 C5 C6 0.4(2)
C4 C5 C6 C1 -0.71(19)
C4 C5 C6 C7 -176.78(12)
C2 C1 C6 C5 0.36(17)
C13 C1 C6 C5 -176.64(10)
C2 C1 C6 C7 177.22(11)
C13 C1 C6 C7 0.23(12)
C5 C6 C7 C8 -4.5(2)
C1 C6 C7 C8 179.08(12)
C5 C6 C7 C12 173.99(12)
C1 C6 C7 C12 -2.46(13)
C12 C7 C8 C9 -1.19(19)
C6 C7 C8 C9 177.11(13)
C7 C8 C9 C10 -0.1(2)
C8 C9 C10 C11 1.2(2)
C9 C10 C11 C12 -0.9(2)
C10 C11 C12 C7 -0.45(19)
C10 C11 C12 C13 178.46(12)
C8 C7 C12 C11 1.48(18)
C6 C7 C12 C11 -177.16(11)
C8 C7 C12 C13 -177.62(10)
C6 C7 C12 C13 3.74(13)
C11 C12 C13 C1 177.58(13)
C7 C12 C13 C1 -3.42(12)
C11 C12 C13 C14 -58.77(17)
C7 C12 C13 C14 120.23(11)
C2 C1 C13 C12 -174.75(12)
C6 C1 C13 C12 1.86(12)
C2 C1 C13 C14 65.34(16)
C6 C1 C13 C14 -118.06(11)
C12 C13 C14 C15 178.39(10)
C1 C13 C14 C15 -66.57(14)
C13 C14 C15 C20 102.32(13)
C13 C14 C15 C16 -79.88(14)
C20 C15 C16 C17 -0.40(16)
C14 C15 C16 C17 -178.25(10)
C20 C15 C16 C21 178.34(11)
C14 C15 C16 C21 0.49(16)
C15 C16 C17 C18 0.16(17)
C21 C16 C17 C18 -178.62(12)
C16 C17 C18 C19 0.28(18)
C16 C17 C18 C22 179.66(12)
C17 C18 C19 C20 -0.48(19)
C22 C18 C19 C20 -179.86(12)
C18 C19 C20 C15 0.24(18)
C18 C19 C20 C23 179.17(13)
C16 C15 C20 C19 0.21(16)
C14 C15 C20 C19 178.04(10)
C16 C15 C20 C23 -178.68(11)
C14 C15 C20 C23 -0.85(17)
